data_1523714
loop_
_publ_author_name
'Glimois, J.L.'
'Develey, G.'
'Becle, C.'
'Moreau, J.M.'

_publ_section_title
;
 Crystal structure of the intermetallic compound Ni11 Zr9
;
_journal_name_full 'Journal of the Less-Common Metals'
_journal_page_first 87
_journal_page_last 90
_journal_volume 64
_journal_year 1979
_chemical_formula_sum 'Ni11 Zr9'
_space_group_IT_number 87
_symmetry_space_group_name_Hall '-I 4'
_symmetry_space_group_name_H-M 'I 4/m'
_cell_angle_alpha 90
_cell_angle_beta 90
_cell_angle_gamma 90
_cell_formula_units_Z 2
_cell_length_a 9.88
_cell_length_b 9.88
_cell_length_c 6.61
_cell_volume 645.231
_citation_journal_id_ASTM JCOMAH
_cod_data_source_file Glimois_JCOMAH_1979_1595.cif
_cod_data_source_block Ni11Zr9
_cod_original_cell_volume 645.2312
_cod_database_code 1523714

loop_
_symmetry_equiv_pos_as_xyz
x,y,z
-y,x,z
-x,-y,z
y,-x,z
-x,-y,-z
y,-x,-z
x,y,-z
-y,x,-z
x+1/2,y+1/2,z+1/2
-y+1/2,x+1/2,z+1/2
-x+1/2,-y+1/2,z+1/2
y+1/2,-x+1/2,z+1/2
-x+1/2,-y+1/2,-z+1/2
y+1/2,-x+1/2,-z+1/2
x+1/2,y+1/2,-z+1/2
-y+1/2,x+1/2,-z+1/2

loop_
_atom_site_label
_atom_site_type_symbol
_atom_site_fract_x
_atom_site_fract_y
_atom_site_fract_z
_atom_site_occupancy
_atom_site_U_iso_or_equiv
Zr1 Zr 0 0 0 1 0.0
Zr3 Zr 0.108 0.305 0 1 0.0
Zr2 Zr 0.405 0.21 0 1 0.0
Ni1 Ni 0 0 0.5 1 0.0
Ni3 Ni 0.225 0.125 0.22 1 0.0
Ni2 Ni 0 0.5 0.25 1 0.0
